data_4309920
loop_
_publ_author_name
'Robert T. Stibrany'
'Stephen Fox'
'Parimal K. Bharadwaj'
'Harvey J. Schugar'
'Joseph A. Potenza'

_publ_section_title
;
Structural and Spectroscopic Features of Mono- and Binuclear Nickel(II)
Complexes with Tetradentate N(amine)2S(thiolate)2 Ligation
;
_journal_name_full 'Inorganic Chemistry'
_journal_page_first 8234
_journal_page_last 8242
_journal_paper_doi 10.1021/ic050114h
_journal_volume 44
_journal_year 2005
_chemical_formula_moiety 'C13 H28 N2 Ni S2'
_chemical_formula_sum 'C13 H28 N2 Ni S2'
_chemical_formula_weight 335.20
_chemical_name_systematic
; 
 N,N'-bis-(2-methyl-2-mercapto-prop-1-yl)-1,3-diamino
-2,2-dimethyl-propanenickel(II) 
 
;
_space_group_IT_number 14
_symmetry_cell_setting monoclinic
_symmetry_space_group_name_Hall '-P 2ybc'
_symmetry_space_group_name_H-M 'P 1 21/c 1'
_atom_sites_solution_hydrogens geom
_atom_sites_solution_primary direct
_atom_sites_solution_secondary difmap
_audit_creation_method SHELXL-97
_cell_angle_alpha 90.00
_cell_angle_beta 111.50(3)
_cell_angle_gamma 90.00
_cell_formula_units_Z 4
_cell_length_a 11.852(2)
_cell_length_b 14.115(3)
_cell_length_c 10.878(2)
_cell_measurement_reflns_used 25
_cell_measurement_temperature 298(1)
_cell_measurement_theta_max 16.28
_cell_measurement_theta_min 11.05
_cell_volume 1693.2(7)
_computing_cell_refinement 'Enraf-Nonius SDP (1985)'
_computing_data_collection 'Enraf-Nonius SDP (1985)'
_computing_data_reduction 'CAD-4-PC (Enraf-Nonius, 1993)'
_computing_molecular_graphics 'ORTEPIII(Burnett & Johnson, 1996);ORTEP32(Farrugia, 1997)'
_computing_publication_material 'SHELXL-97-2 (Sheldrick, 1997)'
_computing_structure_refinement 'SHELXL-97 (Sheldrick, 1997)'
_computing_structure_solution 'SHELXS-97 (Sheldrick, 1990)'
_diffrn_ambient_temperature 298(1)
_diffrn_measured_fraction_theta_full 0.999
_diffrn_measured_fraction_theta_max 0.999
_diffrn_measurement_device_type 'Enraf-Nonius CAD-4'
_diffrn_measurement_method 'scintillation counter'
_diffrn_radiation_monochromator graphite
_diffrn_radiation_source 'fine-focus sealed tube'
_diffrn_radiation_type MoK\a
_diffrn_radiation_wavelength 0.71073
_diffrn_reflns_av_R_equivalents 0.0130
_diffrn_reflns_av_sigmaI/netI 0.0322
_diffrn_reflns_limit_h_max 12
_diffrn_reflns_limit_h_min -13
_diffrn_reflns_limit_k_max 4
_diffrn_reflns_limit_k_min -15
_diffrn_reflns_limit_l_max 11
_diffrn_reflns_limit_l_min -6
_diffrn_reflns_number 2528
_diffrn_reflns_theta_full 22.97
_diffrn_reflns_theta_max 22.97
_diffrn_reflns_theta_min 2.48
_diffrn_standards_decay_% 1.2
_diffrn_standards_interval_count 300
_diffrn_standards_number 3
_exptl_absorpt_coefficient_mu 1.380
_exptl_absorpt_correction_T_max 1.00
_exptl_absorpt_correction_T_min 0.757
_exptl_absorpt_correction_type psi-scan
_exptl_absorpt_process_details '(North et al., 1968)'
_exptl_crystal_colour red-brown
_exptl_crystal_density_diffrn 1.315
_exptl_crystal_density_meas 1.31(1)
_exptl_crystal_density_method 'floatation in carbon tetrachloride/isooctane'
_exptl_crystal_description plate
_exptl_crystal_F_000 720
_exptl_crystal_size_max 0.39
_exptl_crystal_size_mid 0.21
_exptl_crystal_size_min 0.04
_refine_diff_density_max 0.293
_refine_diff_density_min -0.279
_refine_diff_density_rms 0.055
_refine_ls_extinction_method none
_refine_ls_goodness_of_fit_ref 1.000
_refine_ls_hydrogen_treatment mixed
_refine_ls_matrix_type full
_refine_ls_number_parameters 177
_refine_ls_number_reflns 2344
_refine_ls_number_restraints 0
_refine_ls_restrained_S_all 1.000
_refine_ls_R_factor_all 0.0399
_refine_ls_R_factor_gt 0.0312
_refine_ls_shift/su_max 0.000
_refine_ls_shift/su_mean 0.000
_refine_ls_structure_factor_coef Fsqd
_refine_ls_weighting_details 'calc w=1/[\s^2^(Fo^2^)+(0.0542P)^2^] where P=(Fo^2^+2Fc^2^)/3'
_refine_ls_weighting_scheme calc
_refine_ls_wR_factor_gt 0.0794
_refine_ls_wR_factor_ref 0.0826
_reflns_number_gt 1960
_reflns_number_total 2344
_reflns_threshold_expression I>2\s(I)
_cod_data_source_file ic050114hsi20050124_040612_4.cif
_cod_data_source_block Ni(4)(298)
_cod_depositor_comments
;
The following automatic conversions were performed:
'_symmetry_cell_setting' value 'Monoclinic' changed to 'monoclinic'
according to '/home/saulius/struct/CIF-dictionaries/cif_core.dic'
dictionary named 'cif_core.dic' version 2.4.1 from 2010-06-29.

Automatic conversion script
Id: cif_fix_enum 1527 2010-12-29 10:47:43Z saulius 
;
_cod_original_cell_volume 1693.2(6)
_cod_original_sg_symbol_H-M 'P 21/c'
_cod_database_code 4309920

loop_
_symmetry_equiv_pos_as_xyz
'x, y, z'
'-x, y+1/2, -z+1/2'
'-x, -y, -z'
'x, -y-1/2, z-1/2'

loop_
_atom_site_label
_atom_site_type_symbol
_atom_site_fract_x
_atom_site_fract_y
_atom_site_fract_z
_atom_site_U_iso_or_equiv
_atom_site_adp_type
_atom_site_occupancy
_atom_site_symmetry_multiplicity
_atom_site_calc_flag
_atom_site_refinement_flags
_atom_site_disorder_assembly
_atom_site_disorder_group
Ni Ni 0.35465(3) 0.23016(2) 0.15834(3) 0.03380(15) Uani 1 1 d . . .
N2 N 0.4157(2) 0.10000(17) 0.2036(2) 0.0384(6) Uani 1 1 d . . .
N1 N 0.2505(2) 0.19416(17) -0.0233(2) 0.0383(6) Uani 1 1 d . . .
C7 C 0.1779(3) 0.1069(2) -0.0384(3) 0.0509(8) Uani 1 1 d . . .
H7A H 0.1314 0.0973 -0.1316 0.061 Uiso 1 1 calc R . .
H7B H 0.1206 0.1161 0.0054 0.061 Uiso 1 1 calc R . .
C6 C 0.2505(3) 0.0176(2) 0.0164(3) 0.0424(7) Uani 1 1 d . . .
C5 C 0.3219(3) 0.0249(2) 0.1624(3) 0.0473(8) Uani 1 1 d . . .
H5A H 0.2656 0.0358 0.2069 0.057 Uiso 1 1 calc R . .
H5B H 0.3611 -0.0355 0.1929 0.057 Uiso 1 1 calc R . .
C10 C 0.3308(3) -0.0067(2) -0.0605(3) 0.0579(9) Uani 1 1 d . . .
H10A H 0.3874 0.0439 -0.0517 0.087 Uiso 1 1 calc R . .
H10B H 0.2815 -0.0151 -0.1521 0.087 Uiso 1 1 calc R . .
H10C H 0.3743 -0.0641 -0.0264 0.087 Uiso 1 1 calc R . .
C11 C 0.1603(3) -0.0640(2) -0.0014(4) 0.0767(12) Uani 1 1 d . . .
H11A H 0.2038 -0.1225 0.0244 0.115 Uiso 1 1 calc R . .
H11B H 0.1073 -0.0677 -0.0924 0.115 Uiso 1 1 calc R . .
H11C H 0.1132 -0.0528 0.0527 0.115 Uiso 1 1 calc R . .
S2 S 0.48135(7) 0.27853(5) 0.34709(7) 0.0419(2) Uani 1 1 d . . .
S1 S 0.28272(8) 0.37196(6) 0.12234(9) 0.0561(3) Uani 1 1 d . . .
C4 C 0.1780(3) 0.2748(2) -0.1023(3) 0.0448(7) Uani 1 1 d . . .
H4A H 0.1048 0.2501 -0.1691 0.054 Uiso 1 1 calc R . .
H4B H 0.2247 0.3063 -0.1473 0.054 Uiso 1 1 calc R . .
C3 C 0.1436(3) 0.3466(2) -0.0184(3) 0.0455(7) Uani 1 1 d . . .
C12 C 0.0449(3) 0.3090(3) 0.0273(4) 0.0667(10) Uani 1 1 d . . .
H12A H -0.0266 0.2953 -0.0483 0.100 Uiso 1 1 calc R . .
H12B H 0.0264 0.3558 0.0811 0.100 Uiso 1 1 calc R . .
H12C H 0.0728 0.2522 0.0778 0.100 Uiso 1 1 calc R . .
C13 C 0.1005(4) 0.4382(2) -0.0983(4) 0.0675(10) Uani 1 1 d . . .
H13A H 0.1611 0.4592 -0.1314 0.101 Uiso 1 1 calc R . .
H13B H 0.0876 0.4862 -0.0425 0.101 Uiso 1 1 calc R . .
H13C H 0.0261 0.4263 -0.1711 0.101 Uiso 1 1 calc R . .
C1 C 0.5750(3) 0.1708(2) 0.3983(3) 0.0413(7) Uani 1 1 d . . .
C2 C 0.4892(3) 0.0885(2) 0.3482(3) 0.0460(8) Uani 1 1 d . . .
H2A H 0.5351 0.0299 0.3623 0.055 Uiso 1 1 calc R . .
H2B H 0.4354 0.0848 0.3971 0.055 Uiso 1 1 calc R . .
C9 C 0.6309(3) 0.1662(3) 0.5487(3) 0.0631(9) Uani 1 1 d . . .
H9A H 0.5675 0.1638 0.5839 0.095 Uiso 1 1 calc R . .
H9B H 0.6799 0.2214 0.5819 0.095 Uiso 1 1 calc R . .
H9C H 0.6803 0.1104 0.5751 0.095 Uiso 1 1 calc R . .
C8 C 0.6746(3) 0.1693(2) 0.3416(3) 0.0562(9) Uani 1 1 d . . .
H8A H 0.7201 0.1116 0.3670 0.084 Uiso 1 1 calc R . .
H8B H 0.7276 0.2225 0.3749 0.084 Uiso 1 1 calc R . .
H8C H 0.6390 0.1729 0.2470 0.084 Uiso 1 1 calc R . .
H1N H 0.308(3) 0.178(2) -0.054(3) 0.056(10) Uiso 1 1 d . . .
H2N H 0.463(3) 0.090(2) 0.163(3) 0.039(9) Uiso 1 1 d . . .

loop_
_atom_site_aniso_label
_atom_site_aniso_U_11
_atom_site_aniso_U_22
_atom_site_aniso_U_33
_atom_site_aniso_U_23
_atom_site_aniso_U_13
_atom_site_aniso_U_12
Ni 0.0374(2) 0.0275(2) 0.0367(2) -0.00111(15) 0.01380(17) 0.00139(15)
N2 0.0418(14) 0.0341(14) 0.0381(14) -0.0014(11) 0.0134(12) 0.0017(11)
N1 0.0409(14) 0.0327(14) 0.0402(14) 0.0003(11) 0.0137(12) 0.0041(11)
C7 0.0453(17) 0.0418(18) 0.059(2) -0.0040(16) 0.0110(15) 0.0003(15)
C6 0.0475(17) 0.0317(16) 0.0455(17) -0.0039(13) 0.0141(14) -0.0031(13)
C5 0.0609(19) 0.0346(17) 0.0489(19) -0.0012(14) 0.0230(16) -0.0076(15)
C10 0.079(2) 0.0446(19) 0.0484(19) -0.0020(15) 0.0212(18) 0.0161(17)
C11 0.070(2) 0.046(2) 0.095(3) 0.001(2) 0.008(2) -0.0172(19)
S2 0.0448(4) 0.0362(4) 0.0430(4) -0.0067(3) 0.0139(3) 0.0006(3)
S1 0.0664(5) 0.0322(4) 0.0581(5) -0.0058(4) 0.0092(4) 0.0103(4)
C4 0.0525(18) 0.0425(18) 0.0395(17) 0.0050(14) 0.0170(14) 0.0111(14)
C3 0.0525(18) 0.0405(17) 0.0440(17) 0.0081(14) 0.0182(15) 0.0144(14)
C12 0.067(2) 0.069(3) 0.075(2) 0.007(2) 0.040(2) 0.018(2)
C13 0.087(3) 0.049(2) 0.065(2) 0.0126(17) 0.026(2) 0.0232(19)
C1 0.0426(16) 0.0405(17) 0.0377(16) -0.0024(13) 0.0109(13) 0.0031(14)
C2 0.0545(18) 0.0401(18) 0.0396(17) 0.0072(14) 0.0128(14) 0.0074(15)
C9 0.070(2) 0.066(2) 0.0440(18) -0.0014(17) 0.0096(17) 0.0110(19)
C8 0.0511(19) 0.056(2) 0.063(2) -0.0086(17) 0.0231(17) 0.0013(16)

loop_
_atom_type_symbol
_atom_type_description
_atom_type_scat_dispersion_real
_atom_type_scat_dispersion_imag
_atom_type_scat_source
C C 0.0033 0.0016 'International Tables Vol C Tables 4.2.6.8 and 6.1.1.4'
H H 0.0000 0.0000 'International Tables Vol C Tables 4.2.6.8 and 6.1.1.4'
N N 0.0061 0.0033 'International Tables Vol C Tables 4.2.6.8 and 6.1.1.4'
S S 0.1246 0.1234 'International Tables Vol C Tables 4.2.6.8 and 6.1.1.4'
Ni Ni 0.3393 1.1124 'International Tables Vol C Tables 4.2.6.8 and 6.1.1.4'

loop_
_geom_angle_atom_site_label_1
_geom_angle_atom_site_label_2
_geom_angle_atom_site_label_3
_geom_angle
_geom_angle_site_symmetry_1
_geom_angle_site_symmetry_3
_geom_angle_publ_flag
N2 Ni N1 92.73(10) . . ?
N2 Ni S1 175.25(8) . . ?
N1 Ni S1 89.81(7) . . ?
N2 Ni S2 89.63(7) . . ?
N1 Ni S2 173.36(8) . . ?
S1 Ni S2 88.29(4) . . ?
C5 N2 C2 108.8(2) . . ?
C5 N2 Ni 115.17(19) . . ?
C2 N2 Ni 112.45(18) . . ?
C5 N2 H2N 107(2) . . ?
C2 N2 H2N 106.7(19) . . ?
Ni N2 H2N 106(2) . . ?
C7 N1 C4 112.5(2) . . ?
C7 N1 Ni 116.81(19) . . ?
C4 N1 Ni 113.38(18) . . ?
C7 N1 H1N 104(2) . . ?
C4 N1 H1N 110(2) . . ?
Ni N1 H1N 99.1(19) . . ?
N1 C7 C6 115.2(2) . . ?
N1 C7 H7A 108.5 . . ?
C6 C7 H7A 108.5 . . ?
N1 C7 H7B 108.5 . . ?
C6 C7 H7B 108.5 . . ?
H7A C7 H7B 107.5 . . ?
C5 C6 C10 111.9(3) . . ?
C5 C6 C7 112.0(3) . . ?
C10 C6 C7 110.5(3) . . ?
C5 C6 C11 106.3(3) . . ?
C10 C6 C11 108.1(3) . . ?
C7 C6 C11 107.7(3) . . ?
N2 C5 C6 116.0(2) . . ?
N2 C5 H5A 108.3 . . ?
C6 C5 H5A 108.3 . . ?
N2 C5 H5B 108.3 . . ?
C6 C5 H5B 108.3 . . ?
H5A C5 H5B 107.4 . . ?
C6 C10 H10A 109.5 . . ?
C6 C10 H10B 109.5 . . ?
H10A C10 H10B 109.5 . . ?
C6 C10 H10C 109.5 . . ?
H10A C10 H10C 109.5 . . ?
H10B C10 H10C 109.5 . . ?
C6 C11 H11A 109.5 . . ?
C6 C11 H11B 109.5 . . ?
H11A C11 H11B 109.5 . . ?
C6 C11 H11C 109.5 . . ?
H11A C11 H11C 109.5 . . ?
H11B C11 H11C 109.5 . . ?
C1 S2 Ni 99.11(9) . . ?
C3 S1 Ni 98.38(10) . . ?
N1 C4 C3 112.8(2) . . ?
N1 C4 H4A 109.0 . . ?
C3 C4 H4A 109.0 . . ?
N1 C4 H4B 109.0 . . ?
C3 C4 H4B 109.0 . . ?
H4A C4 H4B 107.8 . . ?
C4 C3 C12 111.8(3) . . ?
C4 C3 C13 109.2(3) . . ?
C12 C3 C13 110.0(3) . . ?
C4 C3 S1 106.0(2) . . ?
C12 C3 S1 111.1(2) . . ?
C13 C3 S1 108.6(2) . . ?
C3 C12 H12A 109.5 . . ?
C3 C12 H12B 109.5 . . ?
H12A C12 H12B 109.5 . . ?
C3 C12 H12C 109.5 . . ?
H12A C12 H12C 109.5 . . ?
H12B C12 H12C 109.5 . . ?
C3 C13 H13A 109.5 . . ?
C3 C13 H13B 109.5 . . ?
H13A C13 H13B 109.5 . . ?
C3 C13 H13C 109.5 . . ?
H13A C13 H13C 109.5 . . ?
H13B C13 H13C 109.5 . . ?
C2 C1 C8 111.3(2) . . ?
C2 C1 C9 109.0(3) . . ?
C8 C1 C9 109.8(3) . . ?
C2 C1 S2 105.95(19) . . ?
C8 C1 S2 111.1(2) . . ?
C9 C1 S2 109.7(2) . . ?
N2 C2 C1 110.5(2) . . ?
N2 C2 H2A 109.5 . . ?
C1 C2 H2A 109.5 . . ?
N2 C2 H2B 109.5 . . ?
C1 C2 H2B 109.5 . . ?
H2A C2 H2B 108.1 . . ?
C1 C9 H9A 109.5 . . ?
C1 C9 H9B 109.5 . . ?
H9A C9 H9B 109.5 . . ?
C1 C9 H9C 109.5 . . ?
H9A C9 H9C 109.5 . . ?
H9B C9 H9C 109.5 . . ?
C1 C8 H8A 109.5 . . ?
C1 C8 H8B 109.5 . . ?
H8A C8 H8B 109.5 . . ?
C1 C8 H8C 109.5 . . ?
H8A C8 H8C 109.5 . . ?
H8B C8 H8C 109.5 . . ?

loop_
_geom_bond_atom_site_label_1
_geom_bond_atom_site_label_2
_geom_bond_distance
_geom_bond_site_symmetry_2
_geom_bond_publ_flag
Ni N2 1.970(2) . ?
Ni N1 1.974(2) . ?
Ni S1 2.1544(9) . ?
Ni S2 2.1626(11) . ?
N2 C5 1.481(4) . ?
N2 C2 1.502(3) . ?
N2 H2N 0.84(3) . ?
N1 C7 1.477(4) . ?
N1 C4 1.494(4) . ?
N1 H1N 0.89(3) . ?
C7 C6 1.519(4) . ?
C7 H7A 0.9700 . ?
C7 H7B 0.9700 . ?
C6 C5 1.505(4) . ?
C6 C10 1.519(4) . ?
C6 C11 1.534(4) . ?
C5 H5A 0.9700 . ?
C5 H5B 0.9700 . ?
C10 H10A 0.9600 . ?
C10 H10B 0.9600 . ?
C10 H10C 0.9600 . ?
C11 H11A 0.9600 . ?
C11 H11B 0.9600 . ?
C11 H11C 0.9600 . ?
S2 C1 1.844(3) . ?
S1 C3 1.828(3) . ?
C4 C3 1.517(4) . ?
C4 H4A 0.9700 . ?
C4 H4B 0.9700 . ?
C3 C12 1.524(4) . ?
C3 C13 1.537(4) . ?
C12 H12A 0.9600 . ?
C12 H12B 0.9600 . ?
C12 H12C 0.9600 . ?
C13 H13A 0.9600 . ?
C13 H13B 0.9600 . ?
C13 H13C 0.9600 . ?
C1 C2 1.509(4) . ?
C1 C8 1.520(4) . ?
C1 C9 1.525(4) . ?
C2 H2A 0.9700 . ?
C2 H2B 0.9700 . ?
C9 H9A 0.9600 . ?
C9 H9B 0.9600 . ?
C9 H9C 0.9600 . ?
C8 H8A 0.9600 . ?
C8 H8B 0.9600 . ?
C8 H8C 0.9600 . ?

loop_
_geom_torsion_atom_site_label_1
_geom_torsion_atom_site_label_2
_geom_torsion_atom_site_label_3
_geom_torsion_atom_site_label_4
_geom_torsion
_geom_torsion_site_symmetry_1
_geom_torsion_site_symmetry_2
_geom_torsion_site_symmetry_3
_geom_torsion_site_symmetry_4
_geom_torsion_publ_flag
N1 Ni N2 C5 -45.7(2) . . . . ?
S2 Ni N2 C5 140.53(19) . . . . ?
N1 Ni N2 C2 -171.1(2) . . . . ?
S2 Ni N2 C2 15.15(19) . . . . ?
N2 Ni N1 C7 45.4(2) . . . . ?
S1 Ni N1 C7 -130.6(2) . . . . ?
N2 Ni N1 C4 178.7(2) . . . . ?
S1 Ni N1 C4 2.70(19) . . . . ?
C4 N1 C7 C6 168.2(3) . . . . ?
Ni N1 C7 C6 -58.1(3) . . . . ?
N1 C7 C6 C5 60.4(4) . . . . ?
N1 C7 C6 C10 -65.1(3) . . . . ?
N1 C7 C6 C11 177.1(3) . . . . ?
C2 N2 C5 C6 -172.1(2) . . . . ?
Ni N2 C5 C6 60.7(3) . . . . ?
C10 C6 C5 N2 62.3(4) . . . . ?
C7 C6 C5 N2 -62.5(4) . . . . ?
C11 C6 C5 N2 -180.0(3) . . . . ?
N2 Ni S2 C1 11.14(12) . . . . ?
S1 Ni S2 C1 -173.13(10) . . . . ?
N1 Ni S1 C3 20.05(13) . . . . ?
S2 Ni S1 C3 -166.32(10) . . . . ?
C7 N1 C4 C3 103.7(3) . . . . ?
Ni N1 C4 C3 -31.6(3) . . . . ?
N1 C4 C3 C12 -73.1(3) . . . . ?
N1 C4 C3 C13 164.9(3) . . . . ?
N1 C4 C3 S1 48.1(3) . . . . ?
Ni S1 C3 C4 -40.1(2) . . . . ?
Ni S1 C3 C12 81.6(2) . . . . ?
Ni S1 C3 C13 -157.3(2) . . . . ?
Ni S2 C1 C2 -35.65(19) . . . . ?
Ni S2 C1 C8 85.4(2) . . . . ?
Ni S2 C1 C9 -153.1(2) . . . . ?
C5 N2 C2 C1 -172.6(2) . . . . ?
Ni N2 C2 C1 -43.8(3) . . . . ?
C8 C1 C2 N2 -69.0(3) . . . . ?
C9 C1 C2 N2 169.8(2) . . . . ?
S2 C1 C2 N2 51.9(3) . . . . ?
